data_2000062
loop_
_publ_author_name
'Averbuch-Pouchot, M. T.'
'Durif, A.'
'Guitel, J. C.'

_publ_section_title
;
 Structure of a calcium ethylenediammonium cyclotetraphosphate hydrate
;
_journal_issue 7
_journal_name_full
;
 Acta Crystallographica, Section C: Crystal Structure Communications
;
_journal_page_first 1189
_journal_page_last 1191
_journal_paper_doi 10.1107/s0108270188003622
_journal_volume 44
_journal_year 1988
_chemical_formula_sum 'C2 H25 Ca N2 O19.5 P4'
_space_group_IT_number 62
_symmetry_cell_setting orthorhombic
_symmetry_Int_Tables_number 62
_symmetry_space_group_name_Hall '-P 2ac 2n'
_symmetry_space_group_name_H-M 'P n m a'
_cell_angle_alpha 90
_cell_angle_beta 90
_cell_angle_gamma 90
_cell_formula_units_Z 4
_cell_length_a 14.611(3)
_cell_length_b 18.709(3)
_cell_length_c 7.861(2)
_cell_volume 2148.861
_diffrn_ambient_temperature ?
_exptl_crystal_density_diffrn 1.71
_refine_ls_R_factor_gt 0.031
_refine_ls_wR_factor_gt 0.031
_cod_original_formula_sum 'C2 H25 Ca1 N2 O19.5 P4'
_cod_database_code 2000062

loop_
_symmetry_equiv_pos_site_id
_symmetry_equiv_pos_as_xyz
1 x,y,z
2 1/2-x,1/2+y,1/2+z
3 x,1/2-y,z
4 1/2-x,-y,1/2+z
5 -x,-y,-z
6 -1/2+x,-1/2-y,-1/2-z
7 -x,-1/2+y,-z
8 -1/2+x,y,-1/2-z

loop_
_atom_site_label
_atom_site_type_symbol
_atom_site_fract_x
_atom_site_fract_y
_atom_site_fract_z
Ca1 Ca 0.40251(3) 0.25000 0.58839(7)
P1 P 0.29006(3) 0.17157(2) 0.95940(5)
P2 P 0.11731(3) 0.17113(2) 0.77327(6)
O1 O 0.02254(8) 0.16956(7) 0.8397(2)
O2 O 0.18272(8) 0.15658(7) 0.9329(2)
O3 O 0.2889(1) 0.25000 1.0413(2)
O4 O 0.1416(1) 0.12300(8) 0.6301(2)
O5 O 0.32183(9) 0.12285(7) 1.0964(2)
O6 O 0.1458(1) 0.25000 0.7146(3)
O7 O 0.33751(8) 0.17170(7) 0.7934(2)
O8 O 0.2531(1) -0.00536(9) 0.2203(3)
O9 O 0.8173(1) 0.3407(1) 0.0582(2)
O10 O 0.4790(3) 0.25000 0.3155(4)
O11 O 0.5141(2) 0.3942(2) 0.1470(4)
O12? O 0.4969(3) 0.0580(2) 0.0574(6)
O13? O 0.1300(8) 0.287(1) 0.315(1)
N1 N 0.4304(1) 0.03042(9) 0.6883(3)
C1 C 0.4498(2) -0.0008(2) 0.5185(3)
H1 H 0.276(2) 0.033(2) 0.167(4)
H2 H 0.286(2) -0.037(2) 0.183(4)
H3 H 0.811(2) 0.348(2) 0.151(4)
H4 H 0.763(3) 0.364(2) 0.003(4)
H5 H 0.500(2) 0.291(2) 0.285(5)
H6 H 0.551(3) 0.396(2) 0.055(5)
H7 H 0.454(3) 0.403(2) 0.090(6)
H8 H 0.459(2) 0.002(2) 0.767(4)
H9 H 0.445(2) 0.078(2) 0.699(3)
H10 H 0.368(2) 0.026(2) 0.699(4)
H11 H 0.427(2) -0.055(2) 0.528(4)
H12 H 0.414(2) 0.025(2) 0.432(4)
P1B P 0.29006(3) 0.32843(2) 0.95940(5)
P2B P 0.11731(3) 0.32887(2) 0.77327(6)
O2B O 0.18272(8) 0.34342(7) 0.9329(2)
O5B O 0.32183(9) 0.37715(7) 1.0964(2)
O7B O 0.33751(8) 0.32830(7) 0.7934(2)
O1B O 0.02254(8) 0.33044(7) 0.8397(2)
O4B O 0.1416(1) 0.37700(8) 0.6301(2)
H5B H 0.500(2) 0.209(2) 0.285(5)
C1D* C 0.5502(2) 0.0008(2) 0.4815(3)
N1D* N 0.5696(1) -0.03042(9) 0.3117(3)
H11D* H 0.573(2) 0.055(2) 0.472(4)
H12D* H 0.586(2) -0.025(2) 0.568(4)
H8D* H 0.541(2) -0.002(2) 0.233(4)
H9D* H 0.555(2) -0.078(2) 0.301(3)
H10D* H 0.632(2) -0.026(2) 0.301(4)

loop_
_atom_type_symbol
_atom_type_radius_bond
C 0.68
H 0.23
Ca 0.99
N 0.68
O 0.68
P 1.05
